data_7030591
loop_
_publ_author_name
'Shin, Kyong-Soon'
'Son, Kyung-In'
'Kim, Jae Il'
'Hong, Chang Seop'
'Suh, Myungkoo'
'Noh, Dong-Youn'

_publ_section_title
;
 Heteroleptic binuclear palladium(II) and platinum(II) complexes
 containing 1,2-bis(diphenylphosphino)acetylene and
 1,2-benzenedithiolates: syntheses, crystal structures,
 electrochemistry and photoluminescence properties
;
_journal_coden_ASTM DTARAF
_journal_issue 10
_journal_name_full 'Dalton Transactions'
_journal_page_first 1767
_journal_page_last 1775
_journal_paper_doi 10.1039/b815013c
_journal_year 2009
_chemical_formula_sum 'C65 H55 Cl3 O3 P4 Pt2 S4'
_chemical_formula_weight 1632.74
_space_group_IT_number 2
_symmetry_cell_setting triclinic
_symmetry_space_group_name_Hall '-P 1'
_symmetry_space_group_name_H-M 'P -1'
_atom_sites_solution_hydrogens geom
_atom_sites_solution_primary direct
_atom_sites_solution_secondary difmap
_audit_creation_method SHELXL-97
_cell_angle_alpha 74.8850(10)
_cell_angle_beta 86.5090(10)
_cell_angle_gamma 71.5080(10)
_cell_formula_units_Z 2
_cell_length_a 10.6227(12)
_cell_length_b 14.2985(12)
_cell_length_c 23.709(3)
_cell_measurement_temperature 293(2)
_cell_volume 3296.1(6)
_computing_cell_refinement 'Bruker SMART APEXll'
_computing_data_collection 'Bruker SMART APEXll'
_computing_data_reduction 'Bruker SAINT'
_computing_molecular_graphics WingX
_computing_publication_material WingX
_computing_structure_refinement 'SHELXL-97 (Sheldrick, 1997)'
_computing_structure_solution SHELXTL
_diffrn_ambient_temperature 293(2)
_diffrn_measured_fraction_theta_full 0.993
_diffrn_measured_fraction_theta_max 0.891
_diffrn_measurement_device_type 'CCD area detector'
_diffrn_measurement_method 'omega scan'
_diffrn_radiation_monochromator graphite
_diffrn_radiation_source 'fine-focus sealed tube'
_diffrn_radiation_type MoK\a
_diffrn_radiation_wavelength 0.71073
_diffrn_reflns_av_R_equivalents 0.0290
_diffrn_reflns_av_sigmaI/netI 0.0397
_diffrn_reflns_limit_h_max 13
_diffrn_reflns_limit_h_min -13
_diffrn_reflns_limit_k_max 18
_diffrn_reflns_limit_k_min -18
_diffrn_reflns_limit_l_max 28
_diffrn_reflns_limit_l_min -30
_diffrn_reflns_number 32798
_diffrn_reflns_theta_full 25.00
_diffrn_reflns_theta_max 27.18
_diffrn_reflns_theta_min 0.89
_exptl_absorpt_coefficient_mu 4.629
_exptl_absorpt_correction_T_max 0.5067
_exptl_absorpt_correction_T_min 0.4734
_exptl_absorpt_correction_type multi-scan
_exptl_absorpt_process_details SADABS
_exptl_crystal_colour pale-yellow
_exptl_crystal_density_diffrn 1.645
_exptl_crystal_density_method 'not measured'
_exptl_crystal_description block
_exptl_crystal_F_000 1600
_exptl_crystal_size_max 0.19
_exptl_crystal_size_mid 0.18
_exptl_crystal_size_min 0.17
_refine_diff_density_max 2.541
_refine_diff_density_min -0.786
_refine_diff_density_rms 0.179
_refine_ls_extinction_method none
_refine_ls_goodness_of_fit_ref 1.059
_refine_ls_hydrogen_treatment constr
_refine_ls_matrix_type full
_refine_ls_number_parameters 729
_refine_ls_number_reflns 13065
_refine_ls_number_restraints 0
_refine_ls_restrained_S_all 1.059
_refine_ls_R_factor_all 0.0492
_refine_ls_R_factor_gt 0.0393
_refine_ls_shift/su_max 0.002
_refine_ls_shift/su_mean 0.000
_refine_ls_structure_factor_coef Fsqd
_refine_ls_weighting_details 'calc w=1/[\s^2^(Fo^2^)+(0.0855P)^2^+7.2266P] where P=(Fo^2^+2Fc^2^)/3'
_refine_ls_weighting_scheme calc
_refine_ls_wR_factor_gt 0.1289
_refine_ls_wR_factor_ref 0.1382
_reflns_number_gt 10859
_reflns_number_total 13065
_reflns_threshold_expression >2sigma(I)
_cod_duplicate_entry 7000691
_cod_data_source_file b815013c.txt
_cod_data_source_block pt_bdt_[Pt(bdt)]2(u-dppa)2
_cod_depositor_comments
;
The following automatic conversions were performed:

'_exptl_absorpt_correction_type' value 'MULTI-SCAN' changed to
'multi-scan' according to
/usr/data/users/saulius/automatic-downloads/retrospective/RSC/lib/dictionaries/cif_core.dic
dictionary named 'cif_core.dic' version 2.4.2 from 2011-04-26.

Automatic conversion script
Id: cif_fix_values 2281 2013-09-26 08:29:07Z andrius 
;
_cod_original_cell_volume 3296.2(6)
_cod_original_sg_symbol_H-M P-1
_cod_database_code 7030591

loop_
_symmetry_equiv_pos_as_xyz
'x, y, z'
'-x, -y, -z'

loop_
_atom_site_label
_atom_site_type_symbol
_atom_site_fract_x
_atom_site_fract_y
_atom_site_fract_z
_atom_site_U_iso_or_equiv
_atom_site_adp_type
_atom_site_occupancy
_atom_site_symmetry_multiplicity
_atom_site_calc_flag
_atom_site_refinement_flags
Pt1 Pt 0.64425(2) 0.726798(17) 0.107337(10) 0.02871(9) Uani 1 1 d .
S1 S 0.77844(18) 0.60587(13) 0.06268(8) 0.0407(4) Uani 1 1 d .
S2 S 0.74764(18) 0.83995(13) 0.05433(8) 0.0391(4) Uani 1 1 d .
P2 P 0.50019(16) 0.85227(12) 0.14337(7) 0.0298(3) Uani 1 1 d .
P1 P 0.54231(17) 0.60974(12) 0.14865(7) 0.0315(3) Uani 1 1 d .
C1 C 0.4552(6) 0.6211(5) 0.2131(3) 0.0330(14) Uani 1 1 d .
C2 C 0.4016(7) 0.6169(5) 0.2593(3) 0.0353(14) Uani 1 1 d .
C3 C 0.4894(7) 0.8272(5) 0.2198(3) 0.0341(14) Uani 1 1 d .
C4 C 0.4774(7) 0.8028(5) 0.2718(3) 0.0372(15) Uani 1 1 d .
C5 C 0.8476(7) 0.6774(5) 0.0044(3) 0.0375(15) Uani 1 1 d .
C6 C 0.9126(8) 0.6333(6) -0.0389(3) 0.0485(18) Uani 1 1 d .
H6 H 0.9169 0.5668 -0.0378 0.058 Uiso 1 1 calc R
C7 C 0.9717(9) 0.6870(7) -0.0842(3) 0.058(2) Uani 1 1 d .
H7 H 1.0151 0.6571 -0.1133 0.070 Uiso 1 1 calc R
C8 C 0.9652(9) 0.7856(7) -0.0852(4) 0.065(2) Uani 1 1 d .
H8 H 1.0051 0.8217 -0.1153 0.078 Uiso 1 1 calc R
C9 C 0.9004(8) 0.8311(6) -0.0425(4) 0.052(2) Uani 1 1 d .
H9 H 0.8972 0.8973 -0.0436 0.063 Uiso 1 1 calc R
C10 C 0.8393(7) 0.7770(5) 0.0026(3) 0.0380(15) Uani 1 1 d .
C11 C 0.5338(7) 0.9729(5) 0.1250(3) 0.0355(14) Uani 1 1 d .
C12 C 0.4574(8) 1.0566(6) 0.0840(3) 0.0477(18) Uani 1 1 d .
H12 H 0.3840 1.0524 0.0666 0.057 Uiso 1 1 calc R
C13 C 0.4884(9) 1.1460(6) 0.0686(4) 0.057(2) Uani 1 1 d .
H13 H 0.4343 1.2028 0.0422 0.068 Uiso 1 1 calc R
C14 C 0.6024(11) 1.1510(7) 0.0931(4) 0.066(3) Uani 1 1 d .
H14 H 0.6253 1.2107 0.0824 0.080 Uiso 1 1 calc R
C15 C 0.6800(10) 1.0669(7) 0.1330(4) 0.065(2) Uani 1 1 d .
H15 H 0.7564 1.0700 0.1486 0.078 Uiso 1 1 calc R
C16 C 0.6466(9) 0.9785(6) 0.1502(4) 0.055(2) Uani 1 1 d .
H16 H 0.6981 0.9230 0.1782 0.066 Uiso 1 1 calc R
C17 C 0.3302(7) 0.8766(5) 0.1204(3) 0.0346(14) Uani 1 1 d .
C18 C 0.3095(8) 0.8720(7) 0.0636(4) 0.056(2) Uani 1 1 d .
H18 H 0.3805 0.8607 0.0386 0.067 Uiso 1 1 calc R
C19 C 0.1815(10) 0.8845(7) 0.0446(5) 0.068(3) Uani 1 1 d .
H19 H 0.1673 0.8816 0.0068 0.082 Uiso 1 1 calc R
C20 C 0.0797(9) 0.9005(7) 0.0808(5) 0.072(3) Uani 1 1 d .
H20 H -0.0047 0.9072 0.0682 0.086 Uiso 1 1 calc R
C21 C 0.0979(8) 0.9072(7) 0.1361(5) 0.068(3) Uani 1 1 d .
H21 H 0.0256 0.9201 0.1603 0.082 Uiso 1 1 calc R
C22 C 0.2237(8) 0.8948(6) 0.1562(4) 0.0526(19) Uani 1 1 d .
H22 H 0.2357 0.8988 0.1940 0.063 Uiso 1 1 calc R
C23 C 0.4160(7) 0.6055(5) 0.1024(3) 0.0384(15) Uani 1 1 d .
C24 C 0.4411(9) 0.6087(7) 0.0445(4) 0.057(2) Uani 1 1 d .
H24 H 0.5232 0.6115 0.0296 0.069 Uiso 1 1 calc R
C25 C 0.3427(10) 0.6079(8) 0.0081(4) 0.066(2) Uani 1 1 d .
H25 H 0.3607 0.6089 -0.0309 0.079 Uiso 1 1 calc R
C26 C 0.2226(10) 0.6056(8) 0.0287(4) 0.069(3) Uani 1 1 d .
H26 H 0.1598 0.6021 0.0043 0.083 Uiso 1 1 calc R
C27 C 0.1932(11) 0.6083(10) 0.0835(4) 0.084(3) Uani 1 1 d .
H27 H 0.1076 0.6124 0.0965 0.100 Uiso 1 1 calc R
C28 C 0.2904(9) 0.6051(8) 0.1221(4) 0.066(3) Uani 1 1 d .
H28 H 0.2706 0.6026 0.1611 0.079 Uiso 1 1 calc R
C29 C 0.6504(7) 0.4791(5) 0.1765(3) 0.0397(15) Uani 1 1 d .
C30 C 0.7422(9) 0.4619(6) 0.2199(5) 0.067(3) Uani 1 1 d .
H30 H 0.7520 0.5160 0.2322 0.080 Uiso 1 1 calc R
C31 C 0.8188(10) 0.3632(8) 0.2447(6) 0.085(3) Uani 1 1 d .
H31 H 0.8779 0.3503 0.2752 0.102 Uiso 1 1 calc R
C32 C 0.8092(11) 0.2825(8) 0.2248(5) 0.079(3) Uani 1 1 d .
H32 H 0.8633 0.2162 0.2407 0.095 Uiso 1 1 calc R
C33 C 0.7219(14) 0.3020(7) 0.1831(6) 0.093(4) Uani 1 1 d .
H33 H 0.7158 0.2486 0.1690 0.111 Uiso 1 1 calc R
C34 C 0.6396(11) 0.3983(6) 0.1597(4) 0.067(3) Uani 1 1 d .
H34 H 0.5754 0.4086 0.1319 0.081 Uiso 1 1 calc R
Pt2 Pt 0.26678(2) 0.71895(2) 0.374550(10) 0.03520(9) Uani 1 1 d .
S3 S 0.0774(2) 0.67708(18) 0.40577(9) 0.0533(5) Uani 1 1 d .
S4 S 0.2253(2) 0.82011(18) 0.43906(9) 0.0557(5) Uani 1 1 d .
P4 P 0.45767(17) 0.75840(13) 0.34821(7) 0.0337(4) Uani 1 1 d .
P3 P 0.30307(17) 0.60299(14) 0.32142(7) 0.0344(4) Uani 1 1 d .
C35 C 0.4844(8) 0.8580(6) 0.3753(3) 0.0426(16) Uani 1 1 d .
C36 C 0.5912(10) 0.8407(7) 0.4106(4) 0.060(2) Uani 1 1 d .
H36 H 0.6563 0.7773 0.4198 0.072 Uiso 1 1 calc R
C37 C 0.6003(15) 0.9207(10) 0.4326(4) 0.093(4) Uani 1 1 d .
H37 H 0.6705 0.9081 0.4580 0.112 Uiso 1 1 calc R
C38 C 0.5127(16) 1.0134(10) 0.4185(6) 0.095(4) Uani 1 1 d .
H38 H 0.5221 1.0651 0.4332 0.114 Uiso 1 1 calc R
C39 C 0.4081(14) 1.0315(9) 0.3817(6) 0.091(4) Uani 1 1 d .
H39 H 0.3463 1.0963 0.3714 0.109 Uiso 1 1 calc R
C40 C 0.3929(10) 0.9555(7) 0.3597(4) 0.067(2) Uani 1 1 d .
H40 H 0.3218 0.9693 0.3346 0.080 Uiso 1 1 calc R
C41 C 0.6039(7) 0.6485(5) 0.3696(3) 0.0391(15) Uani 1 1 d .
C42 C 0.7204(8) 0.6409(8) 0.3398(4) 0.067(3) Uani 1 1 d .
H42 H 0.7251 0.6917 0.3069 0.081 Uiso 1 1 calc R
C43 C 0.8313(10) 0.5562(10) 0.3596(5) 0.087(4) Uani 1 1 d .
H43 H 0.9116 0.5519 0.3407 0.105 Uiso 1 1 calc R
C44 C 0.8227(10) 0.4797(8) 0.4065(5) 0.079(3) Uani 1 1 d .
H44 H 0.8966 0.4223 0.4183 0.095 Uiso 1 1 calc R
C45 C 0.7078(9) 0.4856(7) 0.4364(4) 0.068(3) Uani 1 1 d .
H45 H 0.7035 0.4333 0.4686 0.081 Uiso 1 1 calc R
C46 C 0.5966(9) 0.5715(6) 0.4181(3) 0.0520(19) Uani 1 1 d .
H46 H 0.5180 0.5771 0.4384 0.062 Uiso 1 1 calc R
C47 C 0.3906(8) 0.4725(5) 0.3609(3) 0.0421(16) Uani 1 1 d .
C48 C 0.4914(11) 0.4096(7) 0.3380(4) 0.078(3) Uani 1 1 d .
H48 H 0.5148 0.4310 0.2995 0.094 Uiso 1 1 calc R
C49 C 0.5605(13) 0.3132(8) 0.3717(6) 0.100(4) Uani 1 1 d .
H49 H 0.6307 0.2712 0.3556 0.120 Uiso 1 1 calc R
C50 C 0.5276(12) 0.2797(7) 0.4271(4) 0.077(3) Uani 1 1 d .
H50 H 0.5732 0.2147 0.4492 0.092 Uiso 1 1 calc R
C51 C 0.4291(13) 0.3409(8) 0.4497(5) 0.086(3) Uani 1 1 d .
H51 H 0.4063 0.3176 0.4881 0.103 Uiso 1 1 calc R
C52 C 0.1590(7) 0.6010(6) 0.2839(3) 0.0428(16) Uani 1 1 d .
C53 C 0.3583(10) 0.4385(7) 0.4185(4) 0.067(3) Uani 1 1 d .
H53 H 0.2904 0.4803 0.4359 0.081 Uiso 1 1 calc R
C54 C 0.0679(8) 0.6933(7) 0.2571(4) 0.056(2) Uani 1 1 d .
H54 H 0.0723 0.7532 0.2642 0.067 Uiso 1 1 calc R
C55 C -0.0296(10) 0.6973(10) 0.2199(5) 0.081(3) Uani 1 1 d .
H55 H -0.0921 0.7595 0.2029 0.097 Uiso 1 1 calc R
C56 C -0.0341(11) 0.6112(11) 0.2081(5) 0.085(4) Uani 1 1 d .
H56 H -0.0978 0.6146 0.1817 0.102 Uiso 1 1 calc R
C57 C 0.0540(11) 0.5186(10) 0.2346(5) 0.080(3) Uani 1 1 d .
H57 H 0.0477 0.4596 0.2270 0.096 Uiso 1 1 calc R
C58 C 0.1538(9) 0.5117(8) 0.2730(4) 0.062(2) Uani 1 1 d .
H58 H 0.2147 0.4490 0.2906 0.074 Uiso 1 1 calc R
C59 C 0.0866(8) 0.7951(7) 0.4771(4) 0.058(2) Uani 1 1 d .
C60 C 0.0368(13) 0.8440(10) 0.5221(5) 0.092(4) Uani 1 1 d .
H60 H 0.0736 0.8905 0.5298 0.110 Uiso 1 1 calc R
C61 C -0.0699(13) 0.8213(13) 0.5552(5) 0.114(5) Uani 1 1 d .
H61 H -0.1003 0.8499 0.5864 0.137 Uiso 1 1 calc R
C62 C -0.1283(10) 0.7577(12) 0.5417(5) 0.092(4) Uani 1 1 d .
H62 H -0.1998 0.7445 0.5631 0.111 Uiso 1 1 calc R
C63 C -0.0838(8) 0.7136(9) 0.4975(4) 0.068(3) Uani 1 1 d .
H63 H -0.1247 0.6702 0.4887 0.081 Uiso 1 1 calc R
C64 C 0.0258(7) 0.7329(7) 0.4640(3) 0.055(2) Uani 1 1 d .
C65 C 0.9328(11) 0.9583(8) 0.3267(5) 0.080(3) Uani 1 1 d .
H65 H 0.9810 0.8923 0.3527 0.096 Uiso 1 1 calc R
Cl1 Cl 1.0390(4) 0.9946(3) 0.27465(18) 0.1235(13) Uani 1 1 d .
Cl2 Cl 0.8023(5) 0.9443(5) 0.2930(2) 0.1574(19) Uani 1 1 d .
Cl3 Cl 0.8715(5) 1.0451(3) 0.36805(18) 0.1332(15) Uani 1 1 d .
O1 O 0.3132(6) 0.3382(5) 0.1622(3) 0.0734(19) Uani 1 1 d .
O2 O 0.1963(9) 0.2059(8) 0.2389(5) 0.145(5) Uani 1 1 d .
O3A O 0.4592(15) 0.2077(12) 0.2547(7) 0.088(4) Uiso 0.50 1 d P
O3B O 0.4441(17) 0.1386(13) 0.2320(7) 0.094(5) Uiso 0.50 1 d P

loop_
_atom_site_aniso_label
_atom_site_aniso_U_11
_atom_site_aniso_U_22
_atom_site_aniso_U_33
_atom_site_aniso_U_23
_atom_site_aniso_U_13
_atom_site_aniso_U_12
Pt1 0.03040(14) 0.02820(14) 0.02748(14) -0.00505(10) 0.00024(9) -0.01067(10)
S1 0.0427(9) 0.0331(8) 0.0462(10) -0.0108(7) 0.0114(7) -0.0127(7)
S2 0.0439(9) 0.0349(9) 0.0422(9) -0.0091(7) 0.0077(7) -0.0193(7)
P2 0.0348(8) 0.0289(8) 0.0255(8) -0.0054(6) -0.0021(6) -0.0103(7)
P1 0.0351(9) 0.0305(8) 0.0299(8) -0.0075(6) 0.0029(6) -0.0124(7)
C1 0.036(3) 0.033(3) 0.031(3) -0.008(3) -0.002(3) -0.012(3)
C2 0.038(4) 0.029(3) 0.035(4) -0.003(3) -0.004(3) -0.010(3)
C3 0.038(4) 0.032(3) 0.032(4) -0.008(3) -0.002(3) -0.011(3)
C4 0.044(4) 0.039(4) 0.033(4) -0.008(3) -0.003(3) -0.019(3)
C5 0.034(3) 0.039(4) 0.036(4) -0.008(3) 0.002(3) -0.009(3)
C6 0.048(4) 0.049(4) 0.045(4) -0.017(3) 0.001(3) -0.007(3)
C7 0.056(5) 0.067(6) 0.038(4) -0.011(4) 0.013(4) -0.007(4)
C8 0.060(5) 0.071(6) 0.052(5) 0.001(4) 0.021(4) -0.021(5)
C9 0.051(5) 0.049(4) 0.051(5) -0.001(4) 0.015(4) -0.020(4)
C10 0.038(4) 0.039(4) 0.038(4) -0.006(3) 0.005(3) -0.017(3)
C11 0.044(4) 0.032(3) 0.032(3) -0.010(3) 0.000(3) -0.013(3)
C12 0.049(4) 0.051(4) 0.039(4) -0.003(3) -0.006(3) -0.016(4)
C13 0.077(6) 0.037(4) 0.051(5) 0.001(3) -0.016(4) -0.019(4)
C14 0.106(8) 0.044(5) 0.062(5) -0.011(4) 0.005(5) -0.044(5)
C15 0.071(6) 0.049(5) 0.082(6) -0.017(5) -0.013(5) -0.027(4)
C16 0.064(5) 0.037(4) 0.064(5) -0.006(4) -0.020(4) -0.019(4)
C17 0.040(4) 0.029(3) 0.035(3) -0.007(3) -0.003(3) -0.011(3)
C18 0.049(5) 0.066(5) 0.051(5) -0.022(4) -0.012(4) -0.006(4)
C19 0.069(6) 0.061(6) 0.074(6) -0.018(5) -0.032(5) -0.012(5)
C20 0.046(5) 0.064(6) 0.101(8) 0.000(5) -0.024(5) -0.024(4)
C21 0.033(4) 0.073(6) 0.081(7) 0.002(5) 0.001(4) -0.011(4)
C22 0.044(4) 0.058(5) 0.047(4) -0.003(4) 0.003(3) -0.012(4)
C23 0.046(4) 0.037(4) 0.035(4) -0.007(3) -0.003(3) -0.018(3)
C24 0.059(5) 0.074(6) 0.049(5) -0.019(4) 0.004(4) -0.032(4)
C25 0.093(7) 0.083(6) 0.036(4) -0.018(4) -0.006(4) -0.044(6)
C26 0.068(6) 0.088(7) 0.061(6) -0.013(5) -0.018(5) -0.039(5)
C27 0.065(6) 0.145(11) 0.060(6) -0.024(6) -0.004(5) -0.059(7)
C28 0.067(6) 0.107(8) 0.043(5) -0.020(5) 0.007(4) -0.054(6)
C29 0.045(4) 0.034(3) 0.036(4) -0.005(3) 0.011(3) -0.012(3)
C30 0.056(5) 0.038(4) 0.100(7) -0.004(4) -0.027(5) -0.011(4)
C31 0.047(5) 0.070(7) 0.114(9) 0.007(6) -0.017(5) -0.007(5)
C32 0.074(7) 0.047(5) 0.100(9) -0.006(5) 0.017(6) -0.009(5)
C33 0.134(11) 0.037(5) 0.101(9) -0.031(5) -0.016(8) -0.003(6)
C34 0.099(7) 0.039(4) 0.057(5) -0.013(4) -0.014(5) -0.009(5)
Pt2 0.03442(15) 0.04116(16) 0.02823(14) -0.00941(11) 0.00152(10) -0.00905(11)
S3 0.0413(10) 0.0723(14) 0.0509(11) -0.0229(10) 0.0126(8) -0.0202(10)
S4 0.0572(12) 0.0685(13) 0.0494(11) -0.0317(10) 0.0125(9) -0.0194(10)
P4 0.0391(9) 0.0369(9) 0.0246(8) -0.0066(7) -0.0007(6) -0.0120(7)
P3 0.0340(9) 0.0407(9) 0.0292(8) -0.0077(7) 0.0021(6) -0.0138(7)
C35 0.058(4) 0.049(4) 0.029(3) -0.016(3) 0.006(3) -0.025(4)
C36 0.087(6) 0.056(5) 0.048(5) -0.011(4) -0.005(4) -0.038(5)
C37 0.151(12) 0.112(10) 0.050(6) -0.018(6) -0.017(6) -0.085(10)
C38 0.157(13) 0.076(8) 0.081(8) -0.033(7) 0.019(8) -0.070(9)
C39 0.114(10) 0.062(6) 0.104(9) -0.041(6) 0.023(8) -0.026(6)
C40 0.082(7) 0.049(5) 0.073(6) -0.023(4) -0.001(5) -0.018(5)
C41 0.038(4) 0.044(4) 0.037(4) -0.014(3) -0.003(3) -0.013(3)
C42 0.044(5) 0.085(7) 0.057(5) -0.005(5) 0.012(4) -0.011(4)
C43 0.043(5) 0.111(9) 0.079(7) -0.004(7) 0.007(5) -0.002(5)
C44 0.051(5) 0.080(7) 0.076(7) -0.005(6) -0.013(5) 0.014(5)
C45 0.063(6) 0.059(5) 0.066(6) 0.005(4) -0.014(5) -0.013(5)
C46 0.058(5) 0.053(5) 0.037(4) -0.002(3) 0.000(3) -0.013(4)
C47 0.058(5) 0.039(4) 0.032(4) -0.005(3) -0.001(3) -0.022(3)
C48 0.095(8) 0.056(5) 0.053(5) 0.001(4) 0.018(5) 0.002(5)
C49 0.117(10) 0.051(6) 0.092(9) -0.001(6) 0.009(7) 0.013(6)
C50 0.115(9) 0.043(5) 0.056(6) 0.009(4) -0.021(6) -0.016(5)
C51 0.130(10) 0.063(6) 0.053(6) 0.005(5) -0.004(6) -0.029(7)
C52 0.042(4) 0.057(4) 0.036(4) -0.014(3) 0.007(3) -0.025(3)
C53 0.089(7) 0.048(5) 0.055(5) 0.000(4) 0.013(5) -0.020(5)
C54 0.049(5) 0.061(5) 0.052(5) 0.001(4) -0.011(4) -0.020(4)
C55 0.053(6) 0.109(9) 0.074(7) 0.003(6) -0.016(5) -0.033(6)
C56 0.063(6) 0.134(11) 0.067(6) -0.006(7) -0.017(5) -0.056(7)
C57 0.070(7) 0.102(8) 0.095(8) -0.046(7) -0.002(6) -0.045(6)
C58 0.054(5) 0.075(6) 0.069(6) -0.024(5) -0.004(4) -0.033(5)
C59 0.046(5) 0.069(6) 0.045(4) -0.019(4) 0.010(4) 0.001(4)
C60 0.100(9) 0.092(8) 0.089(8) -0.049(7) 0.023(7) -0.021(7)
C61 0.084(9) 0.180(15) 0.074(8) -0.068(9) 0.041(7) -0.014(9)
C62 0.049(6) 0.154(12) 0.059(6) -0.019(7) 0.016(5) -0.020(7)
C63 0.040(4) 0.105(8) 0.045(5) -0.011(5) 0.007(4) -0.012(5)
C64 0.034(4) 0.074(6) 0.042(4) -0.012(4) 0.003(3) 0.000(4)
C65 0.088(8) 0.072(7) 0.062(6) -0.004(5) -0.012(5) -0.009(6)
Cl1 0.113(3) 0.105(3) 0.120(3) -0.012(2) 0.030(2) -0.009(2)
Cl2 0.149(4) 0.224(6) 0.132(4) -0.067(4) -0.012(3) -0.082(4)
Cl3 0.176(4) 0.121(3) 0.106(3) -0.062(2) 0.016(3) -0.027(3)
O1 0.050(3) 0.048(3) 0.115(6) -0.015(4) 0.003(3) -0.011(3)
O2 0.089(6) 0.140(8) 0.175(9) 0.081(7) -0.064(6) -0.080(6)

loop_
_atom_type_symbol
_atom_type_description
_atom_type_scat_dispersion_real
_atom_type_scat_dispersion_imag
_atom_type_scat_source
C C 0.0033 0.0016 'International Tables Vol C Tables 4.2.6.8 and 6.1.1.4'
H H 0.0000 0.0000 'International Tables Vol C Tables 4.2.6.8 and 6.1.1.4'
P P 0.1023 0.0942 'International Tables Vol C Tables 4.2.6.8 and 6.1.1.4'
S S 0.1246 0.1234 'International Tables Vol C Tables 4.2.6.8 and 6.1.1.4'
Pt Pt -1.7033 8.3905 'International Tables Vol C Tables 4.2.6.8 and 6.1.1.4'
Cl Cl 0.1484 0.1585 'International Tables Vol C Tables 4.2.6.8 and 6.1.1.4'
O O 0.0106 0.0060 'International Tables Vol C Tables 4.2.6.8 and 6.1.1.4'

loop_
_geom_angle_atom_site_label_1
_geom_angle_atom_site_label_2
_geom_angle_atom_site_label_3
_geom_angle
P1 Pt1 P2 94.18(6)
P1 Pt1 S2 172.66(6)
P2 Pt1 S2 90.72(6)
P1 Pt1 S1 86.42(6)
P2 Pt1 S1 174.58(6)
S2 Pt1 S1 88.19(6)
C5 S1 Pt1 103.8(2)
C10 S2 Pt1 103.6(2)
C3 P2 C11 101.9(3)
C3 P2 C17 102.6(3)
C11 P2 C17 107.8(3)
C3 P2 Pt1 116.4(2)
C11 P2 Pt1 115.6(2)
C17 P2 Pt1 111.3(2)
C1 P1 C23 101.4(3)
C1 P1 C29 97.1(3)
C23 P1 C29 107.4(3)
C1 P1 Pt1 118.3(2)
C23 P1 Pt1 114.1(2)
C29 P1 Pt1 116.2(2)
C2 C1 P1 172.5(6)
C1 C2 P3 169.7(6)
C4 C3 P2 173.8(6)
C3 C4 P4 175.8(6)
C6 C5 C10 120.1(7)
C6 C5 S1 119.7(6)
C10 C5 S1 120.2(5)
C5 C6 C7 120.7(8)
C8 C7 C6 119.2(7)
C9 C8 C7 121.0(8)
C8 C9 C10 119.6(8)
C5 C10 C9 119.5(7)
C5 C10 S2 121.7(5)
C9 C10 S2 118.7(6)
C12 C11 C16 119.6(7)
C12 C11 P2 121.8(5)
C16 C11 P2 118.5(5)
C13 C12 C11 120.9(7)
C12 C13 C14 119.5(7)
C15 C14 C13 119.6(8)
C16 C15 C14 121.1(8)
C15 C16 C11 119.3(7)
C22 C17 C18 119.0(7)
C22 C17 P2 123.6(6)
C18 C17 P2 117.3(6)
C17 C18 C19 119.8(9)
C20 C19 C18 119.9(9)
C19 C20 C21 121.1(8)
C20 C21 C22 120.3(9)
C17 C22 C21 119.9(8)
C24 C23 C28 117.8(7)
C24 C23 P1 119.5(6)
C28 C23 P1 122.6(6)
C23 C24 C25 119.8(8)
C26 C25 C24 121.0(8)
C27 C26 C25 120.4(8)
C26 C27 C28 120.3(9)
C23 C28 C27 120.4(8)
C34 C29 C30 118.8(7)
C34 C29 P1 123.7(6)
C30 C29 P1 117.3(6)
C31 C30 C29 118.7(9)
C30 C31 C32 121.0(11)
C33 C32 C31 118.4(10)
C32 C33 C34 122.0(10)
C29 C34 C33 121.0(10)
P3 Pt2 P4 95.00(6)
P3 Pt2 S4 172.25(7)
P4 Pt2 S4 89.86(7)
P3 Pt2 S3 86.50(7)
P4 Pt2 S3 177.24(7)
S4 Pt2 S3 88.41(8)
C64 S3 Pt2 104.2(3)
C59 S4 Pt2 103.2(3)
C4 P4 C41 102.9(3)
C4 P4 C35 101.4(3)
C41 P4 C35 106.3(3)
C4 P4 Pt2 115.7(2)
C41 P4 Pt2 112.0(2)
C35 P4 Pt2 117.0(3)
C2 P3 C47 100.7(3)
C2 P3 C52 96.4(3)
C47 P3 C52 107.8(3)
C2 P3 Pt2 117.9(2)
C47 P3 Pt2 114.6(2)
C52 P3 Pt2 116.9(3)
C36 C35 C40 118.9(8)
C36 C35 P4 122.3(6)
C40 C35 P4 118.8(6)
C35 C36 C37 118.6(10)
C38 C37 C36 122.6(11)
C37 C38 C39 118.6(10)
C38 C39 C40 121.2(11)
C39 C40 C35 119.8(10)
C42 C41 C46 120.1(7)
C42 C41 P4 121.9(6)
C46 C41 P4 118.0(6)
C41 C42 C43 119.3(9)
C44 C43 C42 120.2(9)
C43 C44 C45 121.2(9)
C44 C45 C46 119.2(9)
C41 C46 C45 119.8(8)
C48 C47 C53 118.4(8)
C48 C47 P3 123.0(6)
C53 C47 P3 118.4(6)
C47 C48 C49 120.4(9)
C50 C49 C48 121.1(11)
C51 C50 C49 118.7(9)
C50 C51 C53 122.7(10)
C54 C52 C58 120.0(7)
C54 C52 P3 118.1(6)
C58 C52 P3 120.8(6)
C47 C53 C51 118.7(9)
C55 C54 C52 120.5(9)
C56 C55 C54 120.0(10)
C55 C56 C57 120.7(9)
C56 C57 C58 120.8(10)
C52 C58 C57 118.0(9)
C64 C59 C60 119.4(9)
C64 C59 S4 122.6(6)
C60 C59 S4 117.9(9)
C59 C60 C61 119.0(12)
C62 C61 C60 120.4(10)
C63 C62 C61 120.7(10)
C62 C63 C64 120.4(11)
C59 C64 C63 120.0(8)
C59 C64 S3 121.1(6)
C63 C64 S3 118.9(8)
Cl1 C65 Cl3 112.2(7)
Cl1 C65 Cl2 109.2(6)
Cl3 C65 Cl2 109.5(7)

loop_
_geom_bond_atom_site_label_1
_geom_bond_atom_site_label_2
_geom_bond_distance
Pt1 P1 2.2581(16)
Pt1 P2 2.2780(16)
Pt1 S2 2.3025(16)
Pt1 S1 2.3130(17)
S1 C5 1.765(7)
S2 C10 1.770(7)
P2 C3 1.757(7)
P2 C11 1.810(7)
P2 C17 1.817(7)
P1 C1 1.756(7)
P1 C23 1.809(7)
P1 C29 1.826(7)
C1 C2 1.198(9)
C2 P3 1.760(7)
C3 C4 1.200(9)
C4 P4 1.781(7)
C5 C6 1.380(10)
C5 C10 1.388(10)
C6 C7 1.389(11)
C7 C8 1.382(13)
C8 C9 1.378(12)
C9 C10 1.402(10)
C11 C12 1.381(10)
C11 C16 1.404(10)
C12 C13 1.372(11)
C13 C14 1.403(13)
C14 C15 1.376(13)
C15 C16 1.375(11)
C17 C22 1.372(10)
C17 C18 1.398(10)
C18 C19 1.402(12)
C19 C20 1.339(15)
C20 C21 1.368(14)
C21 C22 1.388(12)
C23 C24 1.373(11)
C23 C28 1.388(11)
C24 C25 1.401(12)
C25 C26 1.345(13)
C26 C27 1.326(14)
C27 C28 1.403(12)
C29 C34 1.354(11)
C29 C30 1.382(11)
C30 C31 1.378(12)
C31 C32 1.389(16)
C32 C33 1.311(16)
C33 C34 1.366(13)
Pt2 P3 2.2604(18)
Pt2 P4 2.2820(18)
Pt2 S4 2.301(2)
Pt2 S3 2.303(2)
S3 C64 1.747(8)
S4 C59 1.765(9)
P4 C41 1.809(7)
P4 C35 1.810(7)
P3 C47 1.822(7)
P3 C52 1.827(7)
C35 C36 1.371(11)
C35 C40 1.393(12)
C36 C37 1.405(13)
C37 C38 1.326(18)
C38 C39 1.372(18)
C39 C40 1.375(14)
C41 C42 1.374(11)
C41 C46 1.387(10)
C42 C43 1.393(13)
C43 C44 1.364(15)
C44 C45 1.364(14)
C45 C46 1.399(12)
C47 C48 1.350(12)
C47 C53 1.386(11)
C48 C49 1.391(13)
C49 C50 1.342(15)
C50 C51 1.320(16)
C51 C53 1.387(13)
C52 C54 1.382(11)
C52 C58 1.387(11)
C54 C55 1.380(12)
C55 C56 1.348(17)
C56 C57 1.369(16)
C57 C58 1.402(13)
C59 C64 1.356(13)
C59 C60 1.410(13)
C60 C61 1.414(18)
C61 C62 1.360(19)
C62 C63 1.347(15)
C63 C64 1.428(12)
C65 Cl1 1.712(12)
C65 Cl3 1.723(12)
C65 Cl2 1.732(12)
O3A O3B 1.30(2)
